data_2200370
loop_
_publ_author_name
'Roy, Tapashi G.'
'Hazari, Saroj K. S.'
'Dey, Benu K.'
'Miah, H. A.'
'Tiekink, Edward R. T.'

_publ_section_title
<i>trans</i>-(3<i>S</i>,5<i>S</i>,10<i>R</i>,12<i>R</i>)-1,8-Bis(2-cyanoethyl)-<i>C</i>-<i>meso</i>-3,5,7,7,10,12,14,14-octamethyl-1,4,8,11-tetraazacyclotetradecane
_journal_issue 6
_journal_name_full 'Acta Crystallographica Section E'
_journal_page_first o524
_journal_page_last o525
_journal_paper_doi 10.1107/S160053680100784X
_journal_volume 57
_journal_year 2001
_chemical_formula_iupac 'C24 H46 N6'
_chemical_formula_moiety 'C24 H46 N6'
_chemical_formula_sum 'C24 H46 N6'
_chemical_formula_weight 418.67
_space_group_IT_number 14
_symmetry_cell_setting monoclinic
_symmetry_space_group_name_Hall '-P 2ybc'
_symmetry_space_group_name_H-M 'P 1 21/c 1'
_cell_angle_alpha 90
_cell_angle_beta 98.74(4)
_cell_angle_gamma 90
_cell_formula_units_Z 2
_cell_length_a 7.974(3)
_cell_length_b 17.685(4)
_cell_length_c 9.007(6)
_cell_measurement_reflns_used 23
_cell_measurement_temperature 173
_cell_measurement_theta_max 10.4
_cell_measurement_theta_min 7.4
_cell_volume 1255.4(10)
_computing_cell_refinement 'MSC/AFC Diffractometer Control Software'
_computing_data_collection
;
MSC/AFC Diffractometer Control Software (Molecular Structure
Corporation, 1996)
;
_computing_data_reduction 'TEXSAN for Windows (Molecular Structure Corporation, 1997)'
_computing_publication_material SHELXL97
_computing_structure_refinement 'SHELXL97 (Sheldrick, 1997)'
_computing_structure_solution 'SIR97 (Altomare et. al., 1994)'
_diffrn_ambient_temperature 173
_diffrn_measured_fraction_theta_full .998
_diffrn_measured_fraction_theta_max .998
_diffrn_measurement_device 'Rigaku AFC-7R'
_diffrn_measurement_method \w-2\q
_diffrn_radiation_monochromator graphite
_diffrn_radiation_source 'Rotating anode'
_diffrn_radiation_type MoK\a
_diffrn_radiation_wavelength .71069
_diffrn_reflns_av_R_equivalents .013
_diffrn_reflns_av_sigmaI/netI .055
_diffrn_reflns_limit_h_max 11
_diffrn_reflns_limit_h_min 0
_diffrn_reflns_limit_k_max 24
_diffrn_reflns_limit_k_min 0
_diffrn_reflns_limit_l_max 12
_diffrn_reflns_limit_l_min -12
_diffrn_reflns_number 4008
_diffrn_reflns_reduction_process 'Lp corrections applied'
_diffrn_reflns_theta_full 30.0
_diffrn_reflns_theta_max 30.0
_diffrn_reflns_theta_min 3.2
_diffrn_standards_decay_% 1.6
_diffrn_standards_interval_count 400
_diffrn_standards_number 3
_exptl_absorpt_coefficient_mu .07
_exptl_absorpt_correction_type none
_exptl_crystal_colour colourless
_exptl_crystal_density_diffrn 1.107
_exptl_crystal_density_method 'not measured'
_exptl_crystal_description block
_exptl_crystal_F_000 464
_exptl_crystal_size_max .48
_exptl_crystal_size_mid .44
_exptl_crystal_size_min .40
_refine_diff_density_max .28
_refine_diff_density_min -.22
_refine_ls_extinction_method none
_refine_ls_goodness_of_fit_ref 1.04
_refine_ls_hydrogen_treatment constr
_refine_ls_matrix_type full
_refine_ls_number_parameters 137
_refine_ls_number_reflns 3652
_refine_ls_number_restraints 0
_refine_ls_restrained_S_all 1.04
_refine_ls_R_factor_all .078
_refine_ls_R_factor_gt .045
_refine_ls_shift/su_max <0.001
_refine_ls_shift/su_mean .000
_refine_ls_structure_factor_coef Fsqd
_refine_ls_weighting_details 'calc w = 1/[\s^2^(Fo^2^)+(0.0749P)^2^+0.2245P] where P = (Fo^2^+2Fc^2^)/3'
_refine_ls_weighting_scheme calc
_refine_ls_wR_factor_ref .143
_reflns_number_gt 2496
_reflns_number_total 3652
_reflns_threshold_expression I>2\s(I)
_cod_data_source_file ya6025.cif
_cod_data_source_block I
_cod_original_sg_symbol_Hall 'P 2ybc'
_cod_original_sg_symbol_H-M 'P 21/c'
_cod_database_code 2200370
_cod_database_fobs_code 2200370

loop_
_symmetry_equiv_pos_as_xyz
'  +x,  +y,  +z'
'  -x,1/2+y,1/2-z'
'  -x,  -y,  -z'
'  +x,1/2-y,1/2+z'

loop_
_atom_site_label
_atom_site_fract_x
_atom_site_fract_y
_atom_site_fract_z
_atom_site_U_iso_or_equiv
_atom_site_adp_type
_atom_site_calc_flag
_atom_site_refinement_flags
_atom_site_occupancy
_atom_site_disorder_assembly
_atom_site_disorder_group
_atom_site_type_symbol
N1 .36036(11) .41055(5) .14026(11) .0220(2) Uani d . 1 . . N
N4 .59827(11) .53730(5) .16281(10) .0219(2) Uani d . 1 . . N
H4N .5543 .5522 .0658 .025 Uiso d . 1 . . H
N12 .8169(2) .28424(10) .45658(17) .0601(4) Uani d . 1 . . N
C2 .31546(14) .48660(7) .18771(13) .0244(2) Uani d . 1 . . C
H2A .2364 .4811 .2618 .0438(10) Uiso calc R 1 . . H
H2B .2535 .5131 .0992 .0438(10) Uiso calc R 1 . . H
C3 .46374(14) .53685(7) .25718(13) .0265(2) Uani d . 1 . . C
H3 .5117 .5152 .3572 .0350(8) Uiso calc R 1 . . H
C3' .38959(19) .61482(9) .2834(2) .0461(4) Uani d . 1 . . C
H3A .4808 .6487 .3278 .0526(11) Uiso calc R 1 . . H
H3B .3056 .6099 .3517 .0526(11) Uiso calc R 1 . . H
H3C .3349 .6357 .1873 .0526(11) Uiso calc R 1 . . H
C5 .74362(15) .58700(7) .21402(13) .0266(2) Uani d . 1 . . C
H5 .7006 .6387 .2326 .0350(8) Uiso calc R 1 . . H
C5' .84607(18) .55706(10) .35956(15) .0426(4) Uani d . 1 . . C
H5A .7727 .5539 .4373 .0526(11) Uiso calc R 1 . . H
H5B .9408 .5914 .3928 .0526(11) Uiso calc R 1 . . H
H5C .8903 .5067 .3418 .0526(11) Uiso calc R 1 . . H
C6 .85799(14) .59193(7) .09233(13) .0255(2) Uani d . 1 . . C
H6A .8898 .5398 .0681 .0438(10) Uiso calc R 1 . . H
H6B .9636 .6182 .1361 .0438(10) Uiso calc R 1 . . H
C7 .78791(14) .63197(6) -.05734(14) .0251(2) Uani d . 1 . . C
C7' .93405(16) .63931(8) -.15048(16) .0338(3) Uani d . 1 . . C
H7A .9718 .5888 -.1757 .0526(11) Uiso calc R 1 . . H
H7B 1.0289 .6665 -.0919 .0526(11) Uiso calc R 1 . . H
H7C .8944 .6673 -.2431 .0526(11) Uiso calc R 1 . . H
C7'' .73113(18) .71188(7) -.01892(18) .0363(3) Uani d . 1 . . C
H7D .6383 .7081 .0406 .0526(11) Uiso calc R 1 . . H
H7E .6921 .7396 -.1120 .0526(11) Uiso calc R 1 . . H
H7F .8268 .7388 .0391 .0526(11) Uiso calc R 1 . . H
C10 .45731(14) .36813(7) .26500(13) .0287(3) Uani d . 1 . . C
H10A .3976 .3204 .2808 .0438(10) Uiso calc R 1 . . H
H10B .4663 .3983 .3585 .0438(10) Uiso calc R 1 . . H
C11 .63533(15) .35045(8) .22959(15) .0308(3) Uani d . 1 . . C
H11A .6257 .3175 .1399 .0438(10) Uiso calc R 1 . . H
H11B .6910 .3981 .2061 .0438(10) Uiso calc R 1 . . H
C12 .73976(17) .31303(8) .35538(16) .0357(3) Uani d . 1 . . C

loop_
_atom_site_aniso_label
_atom_site_aniso_U_11
_atom_site_aniso_U_22
_atom_site_aniso_U_33
_atom_site_aniso_U_12
_atom_site_aniso_U_13
_atom_site_aniso_U_23
N1 .0184(4) .0228(4) .0248(4) .0001(3) .0034(3) .0033(3)
N4 .0208(4) .0248(4) .0197(4) -.0030(3) .0019(3) -.0014(3)
N12 .0558(9) .0729(11) .0495(8) .0318(8) .0010(7) .0124(7)
C2 .0216(5) .0264(5) .0256(5) -.0004(4) .0052(4) -.0016(4)
C3 .0257(5) .0332(6) .0211(5) -.0038(4) .0053(4) -.0049(4)
C3' .0362(7) .0441(8) .0614(10) -.0064(6) .0187(7) -.0289(7)
C5 .0233(5) .0288(6) .0268(5) -.0042(4) .0004(4) -.0059(4)
C5' .0337(7) .0640(10) .0268(6) -.0077(6) -.0057(5) -.0013(6)
C6 .0188(5) .0268(6) .0300(6) -.0025(4) .0010(4) -.0037(4)
C7 .0202(5) .0222(5) .0336(6) -.0024(4) .0060(4) .0002(4)
C7' .0260(6) .0337(6) .0441(7) -.0068(5) .0128(5) .0012(5)
C7'' .0366(7) .0212(6) .0515(8) -.0002(5) .0075(6) -.0017(5)
C10 .0241(5) .0344(6) .0286(6) .0052(4) .0069(4) .0097(5)
C11 .0240(5) .0345(6) .0345(6) .0065(5) .0064(5) .0078(5)
C12 .0308(6) .0362(7) .0401(7) .0093(5) .0054(5) .0030(6)

loop_
_atom_type_symbol
_atom_type_scat_dispersion_real
_atom_type_scat_dispersion_imag
_atom_type_scat_source
C .002 .002
;International Tables for Crystallography
(1992, Vol. C, Table 6.1.1.2)
;
H .000 .000
;International Tables for Crystallography
(1992, Vol. C, Table 6.1.1.2)
;
N .004 .003
;International Tables for Crystallography
(1992, Vol. C, Table 6.1.1.2)
;

loop_
_geom_angle_atom_site_label_1
_geom_angle_atom_site_label_2
_geom_angle_atom_site_label_3
_geom_angle_site_symmetry_1
_geom_angle_site_symmetry_3
_geom_angle
_geom_angle_publ_flag
C10 N1 C2 . . 111.56(10) yes
C10 N1 C7 . 3_665 114.06(9) yes
C2 N1 C7 . 3_665 113.22(9) yes
C3 N4 C5 . . 115.61(9) yes
N1 C2 C3 . . 116.18(10) no
N4 C3 C3' . . 114.69(11) no
N4 C3 C2 . . 110.67(9) no
C3' C3 C2 . . 107.00(10) no
N4 C5 C6 . . 109.64(9) no
N4 C5 C5' . . 110.76(11) no
C6 C5 C5' . . 109.54(11) no
C5 C6 C7 . . 118.26(10) no
N1 C7 C7'' 3_665 . 109.60(10) no
N1 C7 C7' 3_665 . 112.02(10) no
C7'' C7 C7' . . 108.52(10) no
N1 C7 C6 3_665 . 110.88(9) no
C7'' C7 C6 . . 107.66(11) no
C7' C7 C6 . . 108.02(10) no
N1 C10 C11 . . 109.95(10) no
C12 C11 C10 . . 111.60(11) no
N12 C12 C11 . . 177.59(15) yes

loop_
_geom_bond_atom_site_label_1
_geom_bond_atom_site_label_2
_geom_bond_site_symmetry_2
_geom_bond_distance
_geom_bond_publ_flag
N1 C2 . 1.4719(15) yes
N1 C7 3_665 1.5010(15) yes
N1 C10 . 1.4693(16) yes
N4 C3 . 1.4665(16) yes
N4 C5 . 1.4718(15) yes
N12 C12 . 1.139(2) yes
C2 C3 . 1.5344(17) no
C3 C3' . 1.5326(19) no
C5 C6 . 1.5311(18) no
C5 C5' . 1.5299(19) no
C6 C7 . 1.5498(18) no
C7 N1 3_665 1.5010(15) no
C7 C7'' . 1.5393(17) no
C7 C7' . 1.5414(17) no
C10 C11 . 1.5337(17) no
C11 C12 . 1.4589(19) no
